data_1571698
loop_
_publ_author_name
'Kilgallon, Landon J.'
'McFadden, Timothy P.'
'Sigman, Matthew S.'
'Johnson, Jeremiah A.'

_publ_section_title
;
 Tricyclononenes and tricyclononadienes as efficient monomers for
 controlled ROMP: understanding structure-propagation rate relationships
 and enabling facile post-polymerization modification.
;
_journal_issue 22
_journal_name_full 'Chemical science'
_journal_page_first 8334
_journal_page_last 8345
_journal_paper_doi 10.1039/d4sc01986e
_journal_volume 15
_journal_year 2024
_chemical_formula_sum 'C11 H10 O5'
_chemical_formula_weight 222.19
_space_group_crystal_system monoclinic
_space_group_IT_number 14
_space_group_name_Hall '-P 2ybc'
_space_group_name_H-M_alt 'P 1 21/c 1'
_atom_sites_solution_hydrogens mixed
_atom_sites_solution_primary direct
_atom_sites_solution_secondary difmap
_audit_creation_method SHELXL-2019/1
_audit_update_record
;
2024-04-27 deposited with the CCDC.	2024-05-02 downloaded from the CCDC.
;
_cell_angle_alpha 90
_cell_angle_beta 103.886(6)
_cell_angle_gamma 90
_cell_formula_units_Z 4
_cell_length_a 7.9853(11)
_cell_length_b 11.7489(17)
_cell_length_c 10.3831(15)
_cell_measurement_reflns_used 9791
_cell_measurement_temperature 100(2)
_cell_measurement_theta_max 31.55
_cell_measurement_theta_min 2.63
_cell_volume 945.7(2)
_computing_cell_refinement 'SAINT 8.38A (Bruker-AXS, 2017)'
_computing_data_collection 'APEX3 v2017.3.0 (Bruker-AXS, 2017)'
_computing_data_reduction 'SAINT 8.38A (Bruker-AXS, 2017)'
_computing_molecular_graphics 'Bruker SHELXTL'
_computing_publication_material 'Bruker SHELXTL'
_computing_structure_refinement 'SHELXL-2019/1 (Sheldrick, 2019)'
_computing_structure_solution 'SHELXT-2015 (Sheldrick, 2015)'
_diffrn_ambient_temperature 100(2)
_diffrn_detector_area_resol_mean 7.4
_diffrn_measured_fraction_theta_full 0.999
_diffrn_measured_fraction_theta_max 0.998
_diffrn_measurement_device_type 'Bruker Photon3 CPAD'
_diffrn_measurement_method '\f and \w scans'
_diffrn_radiation_type MoK\a
_diffrn_radiation_wavelength 0.71073
_diffrn_reflns_av_R_equivalents 0.0654
_diffrn_reflns_av_unetI/netI 0.0291
_diffrn_reflns_Laue_measured_fraction_full 0.999
_diffrn_reflns_Laue_measured_fraction_max 0.998
_diffrn_reflns_limit_h_max 11
_diffrn_reflns_limit_h_min -11
_diffrn_reflns_limit_k_max 17
_diffrn_reflns_limit_k_min -17
_diffrn_reflns_limit_l_max 15
_diffrn_reflns_limit_l_min -15
_diffrn_reflns_number 39227
_diffrn_reflns_point_group_measured_fraction_full 0.999
_diffrn_reflns_point_group_measured_fraction_max 0.998
_diffrn_reflns_theta_full 25.242
_diffrn_reflns_theta_max 31.552
_diffrn_reflns_theta_min 2.627
_diffrn_source 'I\mS micro-focus sealed tube, multilayer optics'
_exptl_absorpt_coefficient_mu 0.125
_exptl_absorpt_correction_T_max 0.6748
_exptl_absorpt_correction_T_min 0.5743
_exptl_absorpt_correction_type multi-scan
_exptl_absorpt_process_details 'SADABS (Herbst-Irmer et al., 2015)'
_exptl_crystal_colour colourless
_exptl_crystal_density_diffrn 1.561
_exptl_crystal_density_method 'not measured'
_exptl_crystal_description blade
_exptl_crystal_F_000 464
_exptl_crystal_size_max 0.290
_exptl_crystal_size_mid 0.120
_exptl_crystal_size_min 0.055
_refine_diff_density_max 0.478
_refine_diff_density_min -0.269
_refine_diff_density_rms 0.064
_refine_ls_extinction_method none
_refine_ls_goodness_of_fit_ref 1.028
_refine_ls_hydrogen_treatment mixed
_refine_ls_matrix_type full
_refine_ls_number_parameters 151
_refine_ls_number_reflns 3157
_refine_ls_number_restraints 2
_refine_ls_restrained_S_all 1.028
_refine_ls_R_factor_all 0.0553
_refine_ls_R_factor_gt 0.0469
_refine_ls_shift/su_max 0.000
_refine_ls_shift/su_mean 0.000
_refine_ls_structure_factor_coef Fsqd
_refine_ls_weighting_details 'w=1/[\s^2^(Fo^2^)+(0.0617P)^2^+0.6425P] where P=(Fo^2^+2Fc^2^)/3'
_refine_ls_weighting_scheme calc
_refine_ls_wR_factor_gt 0.1192
_refine_ls_wR_factor_ref 0.1269
_reflns_Friedel_coverage 0.000
_reflns_number_gt 2725
_reflns_number_total 3157
_reflns_threshold_expression 'I > 2\s(I)'
_cod_data_source_file d4sc01986e2.cif
_cod_data_source_block P23127
_cod_depositor_comments 'Adding full bibliography for 1571696--1571698.cif.'
_cod_original_sg_symbol_H-M 'P 21/c'
_cod_database_code 1571698
_shelx_shelxl_version_number 2019/1
_shelx_space_group_comment
; 
The symmetry employed for this shelxl refinement is uniquely defined 
by the following loop, which should always be used as a source of 
symmetry information in preference to the above space-group names. 
They are only intended as comments. 
;
_shelx_estimated_absorpt_t_min 0.965
_shelx_estimated_absorpt_t_max 0.993

loop_
_space_group_symop_operation_xyz
'x, y, z'
'-x, y+1/2, -z+1/2'
'-x, -y, -z'
'x, -y-1/2, z-1/2'

loop_
_atom_site_label
_atom_site_type_symbol
_atom_site_fract_x
_atom_site_fract_y
_atom_site_fract_z
_atom_site_U_iso_or_equiv
_atom_site_adp_type
_atom_site_occupancy
_atom_site_site_symmetry_order
_atom_site_calc_flag
_atom_site_refinement_flags_posn
_atom_site_refinement_flags_adp
_atom_site_refinement_flags_occupancy
_atom_site_disorder_assembly
_atom_site_disorder_group
O1 O 0.11077(13) 0.62545(8) 0.80674(10) 0.0223(2) Uani 1 1 d . . . . .
O2 O -0.10743(11) 0.54802(8) 0.65798(10) 0.01944(19) Uani 1 1 d D . . . .
H2 H -0.122(3) 0.4863(14) 0.6138(18) 0.029 Uiso 1 1 d D U . . .
O3 O -0.14246(11) 0.35952(8) 0.51594(9) 0.01880(19) Uani 1 1 d . . . . .
O4 O 0.03724(11) 0.22192(8) 0.48088(9) 0.01843(19) Uani 1 1 d D . . . .
H4 H -0.051(2) 0.2017(15) 0.4182(16) 0.022 Uiso 1 1 d D U . . .
O5 O 0.75903(11) 0.35296(8) 0.80711(9) 0.0200(2) Uani 1 1 d . . . . .
C1 C 0.04986(15) 0.54434(10) 0.73917(12) 0.0167(2) Uani 1 1 d . . . . .
C2 C 0.14881(14) 0.43714(10) 0.74075(11) 0.0152(2) Uani 1 1 d . . . . .
C3 C 0.32024(14) 0.40125(10) 0.82896(11) 0.0154(2) Uani 1 1 d . . . . .
H3 H 0.318440 0.384580 0.923063 0.018 Uiso 1 1 calc R U . . .
C4 C 0.48605(14) 0.46033(10) 0.81036(12) 0.0163(2) Uani 1 1 d . . . . .
H4A H 0.502235 0.541498 0.839679 0.020 Uiso 1 1 calc R U . . .
C5 C 0.62547(15) 0.37719(10) 0.87928(12) 0.0173(2) Uani 1 1 d . . . . .
H5 H 0.650043 0.366016 0.977515 0.021 Uiso 1 1 calc R U . . .
C6 C 0.60935(15) 0.27842(11) 0.78995(12) 0.0182(2) Uani 1 1 d . . . . .
H6 H 0.622526 0.199518 0.827126 0.022 Uiso 1 1 calc R U . . .
C7 C 0.46026(15) 0.30688(11) 0.67186(12) 0.0180(2) Uani 1 1 d . . . . .
H7 H 0.455581 0.263190 0.588419 0.022 Uiso 1 1 calc R U . . .
C8 C 0.30351(14) 0.29260(10) 0.73494(12) 0.0158(2) Uani 1 1 d . . . . .
H8 H 0.295848 0.217689 0.778899 0.019 Uiso 1 1 calc R U . . .
C9 C 0.13316(14) 0.34384(10) 0.66260(12) 0.0154(2) Uani 1 1 d . . . . .
C10 C -0.00370(14) 0.30882(10) 0.54656(12) 0.0159(2) Uani 1 1 d . . . . .
C11 C 0.47671(15) 0.43739(11) 0.66281(12) 0.0181(2) Uani 1 1 d . . . . .
H11A H 0.582898 0.460878 0.636594 0.022 Uiso 1 1 calc R U . . .
H11B H 0.374394 0.472685 0.603175 0.022 Uiso 1 1 calc R U . . .

loop_
_atom_site_aniso_label
_atom_site_aniso_U_11
_atom_site_aniso_U_22
_atom_site_aniso_U_33
_atom_site_aniso_U_23
_atom_site_aniso_U_13
_atom_site_aniso_U_12
O1 0.0213(4) 0.0200(4) 0.0240(4) -0.0046(3) 0.0024(3) 0.0013(3)
O2 0.0129(4) 0.0186(4) 0.0248(4) 0.0002(3) 0.0008(3) 0.0014(3)
O3 0.0122(4) 0.0210(4) 0.0211(4) -0.0008(3) -0.0002(3) 0.0012(3)
O4 0.0126(4) 0.0194(4) 0.0214(4) -0.0040(3) 0.0002(3) -0.0007(3)
O5 0.0116(4) 0.0244(4) 0.0225(4) 0.0020(3) 0.0010(3) 0.0000(3)
C1 0.0136(5) 0.0186(5) 0.0179(5) 0.0003(4) 0.0036(4) 0.0005(4)
C2 0.0113(4) 0.0173(5) 0.0162(5) 0.0011(4) 0.0018(4) 0.0001(4)
C3 0.0126(5) 0.0167(5) 0.0152(5) 0.0004(4) -0.0001(4) -0.0003(4)
C4 0.0125(5) 0.0160(5) 0.0183(5) 0.0008(4) -0.0006(4) -0.0009(4)
C5 0.0121(5) 0.0201(5) 0.0175(5) 0.0012(4) -0.0008(4) 0.0004(4)
C6 0.0117(5) 0.0192(5) 0.0216(5) 0.0000(4) -0.0003(4) 0.0014(4)
C7 0.0127(5) 0.0219(6) 0.0174(5) -0.0028(4) -0.0001(4) 0.0021(4)
C8 0.0121(4) 0.0150(5) 0.0186(5) 0.0002(4) -0.0001(4) -0.0006(4)
C9 0.0102(4) 0.0168(5) 0.0175(5) 0.0009(4) -0.0002(4) -0.0011(4)
C10 0.0114(4) 0.0172(5) 0.0179(5) 0.0004(4) 0.0011(4) -0.0017(4)
C11 0.0125(5) 0.0230(6) 0.0174(5) 0.0044(4) 0.0008(4) 0.0007(4)

loop_
_atom_type_symbol
_atom_type_description
_atom_type_scat_dispersion_real
_atom_type_scat_dispersion_imag
_atom_type_scat_source
C C 0.0033 0.0016 'International Tables Vol C Tables 4.2.6.8 and 6.1.1.4'
H H 0.0000 0.0000 'International Tables Vol C Tables 4.2.6.8 and 6.1.1.4'
O O 0.0106 0.0060 'International Tables Vol C Tables 4.2.6.8 and 6.1.1.4'

loop_
_geom_angle_atom_site_label_1
_geom_angle_atom_site_label_2
_geom_angle_atom_site_label_3
_geom_angle
_geom_angle_site_symmetry_1
_geom_angle_site_symmetry_3
_geom_angle_publ_flag
C1 O2 H2 107.5(14) . . ?
C10 O4 H4 110.1(12) . . ?
C6 O5 C5 60.33(8) . . ?
O1 C1 O2 121.70(11) . . ?
O1 C1 C2 121.42(11) . . ?
O2 C1 C2 116.87(10) . . ?
C9 C2 C1 135.15(11) . . ?
C9 C2 C3 94.43(9) . . ?
C1 C2 C3 130.16(10) . . ?
C2 C3 C4 118.45(10) . . ?
C2 C3 C8 85.51(8) . . ?
C4 C3 C8 103.38(9) . . ?
C2 C3 H3 115.0 . . ?
C4 C3 H3 115.0 . . ?
C8 C3 H3 115.0 . . ?
C5 C4 C11 102.15(10) . . ?
C5 C4 C3 101.79(9) . . ?
C11 C4 C3 101.95(9) . . ?
C5 C4 H4A 116.2 . . ?
C11 C4 H4A 116.2 . . ?
C3 C4 H4A 116.2 . . ?
O5 C5 C6 59.39(8) . . ?
O5 C5 C4 114.96(10) . . ?
C6 C5 C4 105.41(9) . . ?
O5 C5 H5 120.4 . . ?
C6 C5 H5 120.4 . . ?
C4 C5 H5 120.4 . . ?
O5 C6 C5 60.28(8) . . ?
O5 C6 C7 115.15(10) . . ?
C5 C6 C7 105.48(10) . . ?
O5 C6 H6 120.2 . . ?
C5 C6 H6 120.2 . . ?
C7 C6 H6 120.2 . . ?
C6 C7 C11 101.83(9) . . ?
C6 C7 C8 100.92(10) . . ?
C11 C7 C8 102.81(9) . . ?
C6 C7 H7 116.3 . . ?
C11 C7 H7 116.3 . . ?
C8 C7 H7 116.3 . . ?
C9 C8 C7 117.84(10) . . ?
C9 C8 C3 85.33(8) . . ?
C7 C8 C3 102.36(9) . . ?
C9 C8 H8 115.5 . . ?
C7 C8 H8 115.5 . . ?
C3 C8 H8 115.5 . . ?
C2 C9 C10 131.23(11) . . ?
C2 C9 C8 94.71(9) . . ?
C10 C9 C8 134.05(11) . . ?
O3 C10 O4 124.30(11) . . ?
O3 C10 C9 121.31(11) . . ?
O4 C10 C9 114.38(10) . . ?
C4 C11 C7 95.61(9) . . ?
C4 C11 H11A 112.6 . . ?
C7 C11 H11A 112.6 . . ?
C4 C11 H11B 112.6 . . ?
C7 C11 H11B 112.6 . . ?
H11A C11 H11B 110.1 . . ?

loop_
_geom_bond_atom_site_label_1
_geom_bond_atom_site_label_2
_geom_bond_distance
_geom_bond_site_symmetry_2
_geom_bond_publ_flag
O1 C1 1.2137(15) . ?
O2 C1 1.3349(14) . ?
O2 H2 0.851(15) . ?
O3 C10 1.2307(14) . ?
O4 C10 1.3120(15) . ?
O4 H4 0.868(14) . ?
O5 C6 1.4577(15) . ?
O5 C5 1.4709(16) . ?
C1 C2 1.4848(16) . ?
C2 C9 1.3517(16) . ?
C2 C3 1.5129(15) . ?
C3 C4 1.5475(16) . ?
C3 C8 1.5930(17) . ?
C3 H3 1.0000 . ?
C4 C5 1.5243(16) . ?
C4 C11 1.5396(17) . ?
C4 H4A 1.0000 . ?
C5 C6 1.4717(17) . ?
C5 H5 1.0000 . ?
C6 C7 1.5270(16) . ?
C6 H6 1.0000 . ?
C7 C11 1.5437(18) . ?
C7 C8 1.5548(17) . ?
C7 H7 1.0000 . ?
C8 C9 1.5121(16) . ?
C8 H8 1.0000 . ?
C9 C10 1.4776(16) . ?
C11 H11A 0.9900 . ?
C11 H11B 0.9900 . ?

loop_
_geom_hbond_atom_site_label_D
_geom_hbond_atom_site_label_H
_geom_hbond_atom_site_label_A
_geom_hbond_distance_DH
_geom_hbond_distance_HA
_geom_hbond_distance_DA
_geom_hbond_angle_DHA
_geom_hbond_site_symmetry_A
_geom_hbond_publ_flag
O2 H2 O3 0.851(15) 1.789(15) 2.6382(14) 176(2) . yes
O4 H4 O5 0.868(14) 1.791(15) 2.6535(13) 171.6(18) 4_465 yes
C5 H5 O1 1.00 2.57 3.4306(16) 143.7 3_667 yes
C6 H6 O3 1.00 2.47 3.1350(15) 123.9 4_666 yes
